data_4000685
loop_
_publ_author_name
'Thierry Maris'
'Michael J. Henson'
'Stephen J. Heyes'
'Keith Prout'

_publ_section_title
;
 Investigations of the Phase Transitions in Thiourea Inclusion Compounds
 with Cycloheptane, Cyclooctane, and Cyclooctanone
;
_journal_name_full 'Chem. Mater.'
_journal_page_first 2483
_journal_page_last 2492
_journal_paper_doi 10.1021/cm991173u
_journal_volume 13
_journal_year 2001
_chemical_formula_sum 'C10 H26 N6 S3'
_chemical_formula_weight 52.07
_chemical_name_systematic
;                                                                               
?                                                                               
;
_space_group_IT_number 167
_symmetry_cell_setting trigonal
_symmetry_space_group_name_Hall '-R 3 2"c'
_symmetry_space_group_name_H-M 'R -3 c :H'
_atom_sites_solution_hydrogens geom
_atom_sites_solution_primary direct
_audit_creation_date 99-19-07
_audit_creation_method CRYSTALS_ver_12-03-99
_cell_angle_alpha 90
_cell_angle_beta 90
_cell_angle_gamma 120
_cell_formula_units_Z 6
_cell_length_a 16.012(2)
_cell_length_b 16.012(2)
_cell_length_c 12.447(2)
_cell_measurement_reflns_used 15
_cell_measurement_temperature 293
_cell_measurement_theta_max 23
_cell_measurement_theta_min 22
_cell_volume 2763.7(7)
_computing_cell_refinement 'CAD-4 software (Enraf-Nonius, 1989)'
_computing_data_collection 'CAD-4 software (Enraf-Nonius, 1989)'
_computing_data_reduction
;                                                                               
RC93 (Watkin, D.J., Prout, C.K., Lilley, P.M.deQ. 1994)                         
;
_computing_molecular_graphics
;                                                                               
 CAMERON (Watkin, Prout & Pearce,  1996)                                        
;
_computing_publication_material
;                                                                               
CRYSTALS Issue 10 (Watkin, Prout, Carruthers & Betteridge, 1996)                
;
_computing_structure_refinement
;                                                                               
CRYSTALS Issue 10 (Watkin, Prout, Carruthers & Betteridge, 1996)                
;
_computing_structure_solution 'SIR92 (Giacovazzo et al, 1992)'
_diffrn_ambient_temperature 293
_diffrn_measured_fraction_theta_max 0.527
_diffrn_measurement_device_type '  Enraf-nonius CAD4 '
_diffrn_measurement_method \w/2\q
_diffrn_radiation_monochromator graphite
_diffrn_radiation_type 'Cu K\a'
_diffrn_radiation_wavelength 1.54180
_diffrn_reflns_av_R_equivalents 0.03
_diffrn_reflns_limit_h_max 1
_diffrn_reflns_limit_h_min -20
_diffrn_reflns_limit_k_max 17
_diffrn_reflns_limit_k_min 0
_diffrn_reflns_limit_l_max 15
_diffrn_reflns_limit_l_min -5
_diffrn_reflns_number 743
_diffrn_reflns_theta_max 75.00
_diffrn_reflns_theta_min 0.00
_diffrn_standards_decay_% 0.00
_diffrn_standards_interval_count 0
_diffrn_standards_interval_time 0
_diffrn_standards_number 0
_exptl_absorpt_coefficient_mu 3.66
_exptl_absorpt_correction_T_max 0.48
_exptl_absorpt_correction_T_min 0.44
_exptl_absorpt_correction_type psi-scan
_exptl_absorpt_process_details '\y scan,(North et al, 1968)'
_exptl_crystal_colour ' colourless '
_exptl_crystal_density_diffrn 1.13
_exptl_crystal_description ' prism '
_exptl_crystal_F_000 979.62
_exptl_crystal_size_max 0.80
_exptl_crystal_size_mid 0.20
_exptl_crystal_size_min 0.20
_refine_diff_density_max 0.51
_refine_diff_density_min -0.59
_refine_ls_extinction_method None
_refine_ls_goodness_of_fit_ref 0.8824
_refine_ls_hydrogen_treatment constr
_refine_ls_matrix_type full
_refine_ls_number_parameters 22
_refine_ls_number_reflns 524
_refine_ls_R_factor_gt 0.0827
_refine_ls_shift/su_max 0.000128
_refine_ls_structure_factor_coef F
_refine_ls_weighting_details
;
Chebychev polynomial with 3 parameters, Carruthers & Watkin , 1979, 
 12.1     9.42     9.15    
;
_refine_ls_weighting_scheme calc
_refine_ls_wR_factor_ref 0.1078
_reflns_limit_h_max 0
_reflns_limit_h_min -17
_reflns_limit_k_max 20
_reflns_limit_k_min 0
_reflns_limit_l_max 15
_reflns_limit_l_min -5
_reflns_number_gt 524
_reflns_number_total 667
_reflns_threshold_expression >3.00\s(I)
_cod_data_source_file deposit.cif
_cod_data_source_block TC7_RT
_cod_original_cell_volume 2763.8
_cod_original_sg_symbol_H-M R-3c
_cod_original_formula_sum ' C1.67 H2 N1 S0.50 '
_cod_database_code 4000685

loop_
_symmetry_equiv_pos_as_xyz
x,y,z
-x,-y,-z
x+1/3,y+2/3,z+2/3
-x+1/3,-y+2/3,-z+2/3
x+2/3,y+1/3,z+1/3
-x+2/3,-y+1/3,-z+1/3
-y,x-y,z
y,-x+y,-z
-y+1/3,x-y+2/3,z+2/3
y+1/3,-x+y+2/3,-z+2/3
-y+2/3,x-y+1/3,z+1/3
y+2/3,-x+y+1/3,-z+1/3
-x+y,-x,z
x-y,x,-z
-x+y+1/3,-x+2/3,z+2/3
x-y+1/3,x+2/3,-z+2/3
-x+y+2/3,-x+1/3,z+1/3
x-y+2/3,x+1/3,-z+1/3
-x+y,y,z+1/2
x-y,-y,-z+1/2
-x+y+1/3,y+2/3,z+7/6
x-y+1/3,-y+2/3,-z+7/6
-x+y+2/3,y+1/3,z+5/6
x-y+2/3,-y+1/3,-z+5/6
x,x-y,z+1/2
-x,-x+y,-z+1/2
x+1/3,x-y+2/3,z+7/6
-x+1/3,-x+y+2/3,-z+7/6
x+2/3,x-y+1/3,z+5/6
-x+2/3,-x+y+1/3,-z+5/6
-y,-x,z+1/2
y,x,-z+1/2
-y+1/3,-x+2/3,z+7/6
y+1/3,x+2/3,-z+7/6
-y+2/3,-x+1/3,z+5/6
y+2/3,x+1/3,-z+5/6

loop_
_atom_site_label
_atom_site_fract_x
_atom_site_fract_y
_atom_site_fract_z
_atom_site_U_iso_or_equiv
_atom_site_occupancy
_atom_site_adp_type
S1 0.69782(7) 0.0000 0.2500 0.0727 1.0000 Uani
C2 0.5908(3) 0.0000 0.2500 0.0695 1.0000 Uani
N3 0.5403(2) -0.0178(3) 0.1614(2) 0.0852 1.0000 Uani
C4 0.3333 0.6667 -0.0833 0.103(5) 7.0000 Uiso
H31 0.5612 -0.0334 0.0913 0.0944 1.0000 Uiso
H32 0.4746 -0.0191 0.1590 0.0944 1.0000 Uiso

loop_
_atom_site_aniso_label
_atom_site_aniso_U_11
_atom_site_aniso_U_22
_atom_site_aniso_U_33
_atom_site_aniso_U_23
_atom_site_aniso_U_13
_atom_site_aniso_U_12
S1 0.0798(7) 0.0940(9) 0.0490(8) -0.0044(4) -0.0022(2) 0.0470(4)
C2 0.0756(18) 0.079(2) 0.055(2) 0.0030(17) 0.0015(9) 0.0397(12)
N3 0.0877(18) 0.113(2) 0.0613(16) -0.0022(14) -0.0066(13) 0.0548(17)
C4 0.103(5) 1.676(11) 0.0000 0.0000 0.0000 0.0000

loop_
_geom_angle_atom_site_label_1
_geom_angle_atom_site_label_2
_geom_angle_atom_site_label_3
_geom_angle_site_symmetry_3
_geom_angle
_geom_angle_publ_flag
S1 C2 N3 . 120.5(2) yes
S1 C2 N3 20_555 120.5(2) yes
N3 C2 N3 20_555 118.9(4) yes
C2 N3 H31 . 122.4(3) no
C2 N3 H32 . 122.3(3) no
H31 N3 H32 . 115.3(3) no

loop_
_geom_bond_atom_site_label_1
_geom_bond_atom_site_label_2
_geom_bond_site_symmetry_2
_geom_bond_distance
_geom_bond_publ_flag
S1 C2 . 1.713(5) yes
C2 N3 . 1.313(4) yes
C2 N3 20_555 1.313(4) yes
N3 H31 . 1.009(3) no
N3 H32 . 1.042(3) no
